data_2211234
loop_
_publ_author_name
'Wei Wang'
'Hao Luo'
'Sai Bi'
'Shu-Sheng Zhang'

_publ_section_title
;
 1-(2,5-Dichlorophenyl)-2-(1<i>H</i>-1,2,4-triazol-1-yl)ethanone oxime
;
_journal_coeditor_code WN2075
_journal_issue 11
_journal_name_full 'Acta Crystallographica Section E'
_journal_page_first o4860
_journal_page_last o4861
_journal_paper_doi 10.1107/S1600536806039924
_journal_volume 62
_journal_year 2006
_chemical_formula_iupac 'C10 H8 Cl2 N4 O'
_chemical_formula_moiety 'C10 H8 Cl2 N4 O'
_chemical_formula_sum 'C10 H8 Cl2 N4 O'
_chemical_formula_weight 271.10
_chemical_name_systematic
;
1-(2,5-Dichlorophenyl)-2-(1H-1,2,4-triazol-1-yl)ethanone oxime
;
_space_group_IT_number 14
_symmetry_cell_setting monoclinic
_symmetry_space_group_name_Hall '-P 2ybc'
_symmetry_space_group_name_H-M 'P 1 21/c 1'
_atom_sites_solution_hydrogens geom
_atom_sites_solution_primary direct
_atom_sites_solution_secondary difmap
_audit_creation_method SHELXL-97
_cell_angle_alpha 90.00
_cell_angle_beta 101.673(3)
_cell_angle_gamma 90.00
_cell_formula_units_Z 4
_cell_length_a 15.106(3)
_cell_length_b 9.1538(16)
_cell_length_c 8.7550(16)
_cell_measurement_reflns_used 1832
_cell_measurement_temperature 293(2)
_cell_measurement_theta_max 24.0
_cell_measurement_theta_min 2.8
_cell_volume 1185.6(4)
_computing_cell_refinement 'SAINT (Siemens, 1996)'
_computing_data_collection 'SMART (Siemens, 1996)'
_computing_data_reduction SAINT
_computing_molecular_graphics 'SHELXTL (Sheldrick, 1997b)'
_computing_publication_material
;
SHELXTL, PARST (Nardelli, 1995) and PLATON (Spek, 2003)
;
_computing_structure_refinement 'SHELXL97 (Sheldrick, 1997a)'
_computing_structure_solution 'SHELXS97 (Sheldrick, 1997a)'
_diffrn_ambient_temperature 293(2)
_diffrn_detector_area_resol_mean 8.33
_diffrn_measured_fraction_theta_full 0.993
_diffrn_measured_fraction_theta_max 0.993
_diffrn_measurement_device_type
;
Siemens SMART 1000 CCD area-detector
;
_diffrn_measurement_method \w
_diffrn_radiation_monochromator graphite
_diffrn_radiation_source 'fine-focus sealed tube'
_diffrn_radiation_type MoK\a
_diffrn_radiation_wavelength 0.71073
_diffrn_reflns_av_R_equivalents 0.0241
_diffrn_reflns_av_sigmaI/netI 0.0248
_diffrn_reflns_limit_h_max 18
_diffrn_reflns_limit_h_min -18
_diffrn_reflns_limit_k_max 9
_diffrn_reflns_limit_k_min -11
_diffrn_reflns_limit_l_max 10
_diffrn_reflns_limit_l_min -8
_diffrn_reflns_number 6420
_diffrn_reflns_theta_full 26.03
_diffrn_reflns_theta_max 26.03
_diffrn_reflns_theta_min 2.62
_diffrn_standards_number 0
_exptl_absorpt_coefficient_mu 0.535
_exptl_absorpt_correction_T_max 0.9005
_exptl_absorpt_correction_T_min 0.8347
_exptl_absorpt_correction_type multi-scan
_exptl_absorpt_process_details '(SADABS; Sheldrick, 1996)'
_exptl_crystal_colour colourless
_exptl_crystal_density_diffrn 1.519
_exptl_crystal_density_method 'not measured'
_exptl_crystal_description block
_exptl_crystal_F_000 552
_exptl_crystal_size_max 0.35
_exptl_crystal_size_mid 0.29
_exptl_crystal_size_min 0.20
_refine_diff_density_max 0.393
_refine_diff_density_min -0.312
_refine_ls_extinction_method none
_refine_ls_goodness_of_fit_ref 1.009
_refine_ls_hydrogen_treatment constr
_refine_ls_matrix_type full
_refine_ls_number_parameters 154
_refine_ls_number_reflns 2330
_refine_ls_number_restraints 0
_refine_ls_restrained_S_all 1.009
_refine_ls_R_factor_all 0.0658
_refine_ls_R_factor_gt 0.0504
_refine_ls_shift/su_max 0.000
_refine_ls_shift/su_mean 0.000
_refine_ls_structure_factor_coef Fsqd
_refine_ls_weighting_details 'calc w=1/[\s^2^(Fo^2^)+(0.0450P)^2^+0.7342P] where P=(Fo^2^+2Fc^2^)/3'
_refine_ls_weighting_scheme calc
_refine_ls_wR_factor_gt 0.1100
_refine_ls_wR_factor_ref 0.1197
_reflns_number_gt 1810
_reflns_number_total 2330
_reflns_threshold_expression I>2\s(I)
_cod_data_source_file wn2075.cif
_cod_data_source_block I
_cod_depositor_comments
;
The following automatic conversions were performed:
'_symmetry_cell_setting' value 'Monoclinic' changed to 'monoclinic'
according to '/home/saulius/struct/CIF-dictionaries/cif_core.dic'
dictionary named 'cif_core.dic' version 2.4.1 from 2010-06-29.

Automatic conversion script
Id: cif_fix_enum 1527 2010-12-29 10:47:43Z saulius 

The following automatic conversions were performed:

'_symmetry_cell_setting' value 'Monoclinic' changed to 'monoclinic'
according to /home/saulius/struct/CIF-dictionaries/cif_core.dic
dictionary named 'cif_core.dic' version 2.4.1 from 2010-06-29.

Automatic conversion script
Id: cif_fix_values 1715 2011-07-08 13:25:40Z adriana 
;
_cod_original_cell_volume 1185.5(4)
_cod_original_sg_symbol_Hall -P2ybc
_cod_original_sg_symbol_H-M 'P 21/c'
_cod_database_code 2211234
_cod_database_fobs_code 2211234

loop_
_symmetry_equiv_pos_as_xyz
'x, y, z'
'-x, y+1/2, -z+1/2'
'-x, -y, -z'
'x, -y-1/2, z-1/2'

loop_
_atom_site_type_symbol
_atom_site_label
_atom_site_fract_x
_atom_site_fract_y
_atom_site_fract_z
_atom_site_U_iso_or_equiv
_atom_site_adp_type
_atom_site_calc_flag
_atom_site_refinement_flags
_atom_site_occupancy
Cl Cl1 0.59097(6) 0.59725(9) 0.10660(11) 0.0859(3) Uani d . 1
Cl Cl2 0.69603(7) 1.25266(9) 0.12027(13) 0.0935(3) Uani d . 1
O O1 0.89083(11) 1.0387(2) -0.16775(18) 0.0588(5) Uani d . 1
H H0A 0.8892 1.0278 -0.2612 0.088 Uiso calc R 1
N N1 0.89130(13) 1.0040(2) 0.28292(19) 0.0436(5) Uani d . 1
C C7 0.80796(15) 1.0105(3) 0.0113(2) 0.0418(5) Uani d . 1
N N4 0.80851(13) 0.9947(2) -0.1330(2) 0.0493(5) Uani d . 1
C C6 0.72360(15) 0.9670(3) 0.0627(2) 0.0422(5) Uani d . 1
N N2 0.91632(16) 0.8652(3) 0.3165(3) 0.0636(6) Uani d . 1
C C5 0.69811(16) 0.8216(3) 0.0603(3) 0.0484(6) Uani d . 1
H H5A 0.7328 0.7513 0.0230 0.058 Uiso calc R 1
C C1 0.66943(19) 1.0677(3) 0.1185(3) 0.0577(7) Uani d . 1
C C4 0.62166(18) 0.7800(3) 0.1126(3) 0.0548(7) Uani d . 1
N N3 0.88149(16) 0.9735(3) 0.5234(2) 0.0655(7) Uani d . 1
C C9 0.87106(19) 1.0654(3) 0.4071(3) 0.0593(7) Uani d . 1
H H9A 0.8519 1.1616 0.4116 0.071 Uiso calc R 1
C C3 0.56953(19) 0.8807(4) 0.1702(4) 0.0710(8) Uani d . 1
H H3B 0.5187 0.8515 0.2069 0.085 Uiso calc R 1
C C10 0.90900(19) 0.8514(3) 0.4642(3) 0.0606(7) Uani d . 1
H H10A 0.9218 0.7653 0.5208 0.073 Uiso calc R 1
C C8 0.88837(17) 1.0651(3) 0.1288(2) 0.0535(7) Uani d . 1
H H8A 0.9434 1.0393 0.0943 0.064 Uiso calc R 1
H H8B 0.8856 1.1708 0.1346 0.064 Uiso calc R 1
C C2 0.5939(2) 1.0251(4) 0.1727(4) 0.0779(9) Uani d . 1
H H2B 0.5592 1.0947 0.2111 0.093 Uiso calc R 1

loop_
_atom_site_aniso_label
_atom_site_aniso_U_11
_atom_site_aniso_U_22
_atom_site_aniso_U_33
_atom_site_aniso_U_12
_atom_site_aniso_U_13
_atom_site_aniso_U_23
Cl1 0.0806(6) 0.0665(5) 0.1171(7) -0.0274(4) 0.0355(5) -0.0097(5)
Cl2 0.1012(7) 0.0475(5) 0.1427(9) 0.0037(4) 0.0505(6) -0.0084(5)
O1 0.0589(11) 0.0885(14) 0.0327(8) -0.0062(10) 0.0184(8) -0.0001(9)
N1 0.0498(11) 0.0538(12) 0.0290(9) -0.0069(10) 0.0117(8) -0.0019(9)
C7 0.0456(12) 0.0478(14) 0.0330(11) -0.0013(11) 0.0103(9) 0.0006(10)
N4 0.0521(12) 0.0606(14) 0.0370(10) -0.0002(10) 0.0136(9) 0.0009(9)
C6 0.0426(12) 0.0499(14) 0.0345(11) 0.0000(10) 0.0089(9) -0.0010(10)
N2 0.0767(16) 0.0614(15) 0.0518(13) -0.0031(13) 0.0110(11) -0.0048(11)
C5 0.0451(13) 0.0522(15) 0.0497(14) 0.0005(11) 0.0135(11) -0.0086(11)
C1 0.0594(16) 0.0507(16) 0.0661(17) 0.0027(13) 0.0202(13) -0.0058(13)
C4 0.0513(14) 0.0574(16) 0.0568(15) -0.0106(12) 0.0131(12) -0.0040(12)
N3 0.0694(15) 0.099(2) 0.0313(11) -0.0100(14) 0.0174(10) -0.0002(12)
C9 0.0750(18) 0.0670(18) 0.0359(13) 0.0023(15) 0.0111(12) -0.0095(12)
C3 0.0529(16) 0.080(2) 0.089(2) -0.0092(15) 0.0344(15) -0.0092(17)
C10 0.0670(17) 0.0630(18) 0.0487(15) -0.0141(15) 0.0046(13) 0.0116(14)
C8 0.0565(15) 0.0741(18) 0.0311(12) -0.0148(13) 0.0112(11) 0.0058(11)
C2 0.0657(19) 0.074(2) 0.106(3) 0.0061(16) 0.0475(18) -0.0161(19)

loop_
_atom_type_symbol
_atom_type_description
_atom_type_scat_dispersion_real
_atom_type_scat_dispersion_imag
_atom_type_scat_source
C C 0.0033 0.0016 'International Tables Vol C Tables 4.2.6.8 and 6.1.1.4'
H H 0.0000 0.0000 'International Tables Vol C Tables 4.2.6.8 and 6.1.1.4'
N N 0.0061 0.0033 'International Tables Vol C Tables 4.2.6.8 and 6.1.1.4'
O O 0.0106 0.0060 'International Tables Vol C Tables 4.2.6.8 and 6.1.1.4'
Cl Cl 0.1484 0.1585 'International Tables Vol C Tables 4.2.6.8 and 6.1.1.4'

loop_
_geom_angle_atom_site_label_1
_geom_angle_atom_site_label_2
_geom_angle_atom_site_label_3
_geom_angle
N4 O1 H0A 109.5
C9 N1 N2 109.0(2)
C9 N1 C8 129.4(2)
N2 N1 C8 121.5(2)
N4 C7 C6 116.6(2)
N4 C7 C8 123.2(2)
C6 C7 C8 120.15(18)
C7 N4 O1 111.56(19)
C5 C6 C1 117.6(2)
C5 C6 C7 120.3(2)
C1 C6 C7 122.1(2)
C10 N2 N1 103.2(2)
C4 C5 C6 120.6(2)
C4 C5 H5A 119.7
C6 C5 H5A 119.7
C2 C1 C6 121.5(3)
C2 C1 Cl2 118.6(2)
C6 C1 Cl2 119.9(2)
C3 C4 C5 121.2(3)
C3 C4 Cl1 119.3(2)
C5 C4 Cl1 119.5(2)
C9 N3 C10 103.6(2)
N3 C9 N1 111.0(3)
N3 C9 H9A 124.5
N1 C9 H9A 124.5
C2 C3 C4 118.8(3)
C2 C3 H3B 120.6
C4 C3 H3B 120.6
N2 C10 N3 113.2(3)
N2 C10 H10A 123.4
N3 C10 H10A 123.4
N1 C8 C7 112.01(19)
N1 C8 H8A 109.2
C7 C8 H8A 109.2
N1 C8 H8B 109.2
C7 C8 H8B 109.2
H8A C8 H8B 107.9
C3 C2 C1 120.4(3)
C3 C2 H2B 119.8
C1 C2 H2B 119.8

loop_
_geom_bond_atom_site_label_1
_geom_bond_atom_site_label_2
_geom_bond_distance
Cl1 C4 1.734(3)
Cl2 C1 1.740(3)
O1 N4 1.398(2)
O1 H0A 0.8200
N1 C9 1.314(3)
N1 N2 1.342(3)
N1 C8 1.453(3)
C7 N4 1.274(3)
C7 C6 1.489(3)
C7 C8 1.510(3)
C6 C5 1.385(3)
C6 C1 1.385(3)
N2 C10 1.326(3)
C5 C4 1.380(3)
C5 H5A 0.9300
C1 C2 1.378(4)
C4 C3 1.373(4)
N3 C9 1.305(3)
N3 C10 1.333(4)
C9 H9A 0.9300
C3 C2 1.371(4)
C3 H3B 0.9300
C10 H10A 0.9300
C8 H8A 0.9700
C8 H8B 0.9700
C2 H2B 0.9300

loop_
_geom_hbond_atom_site_label_D
_geom_hbond_atom_site_label_H
_geom_hbond_atom_site_label_A
_geom_hbond_site_symmetry_A
_geom_hbond_distance_DH
_geom_hbond_distance_HA
_geom_hbond_distance_DA
_geom_hbond_angle_DHA
_geom_hbond_publ_flag
O1 H0A N3 1_554 0.82 1.93 2.745(2) 172 yes

loop_
_geom_torsion_atom_site_label_1
_geom_torsion_atom_site_label_2
_geom_torsion_atom_site_label_3
_geom_torsion_atom_site_label_4
_geom_torsion
C6 C7 N4 O1 -179.9(2)
C8 C7 N4 O1 -2.1(3)
N4 C7 C6 C5 67.7(3)
C8 C7 C6 C5 -110.2(3)
N4 C7 C6 C1 -114.2(3)
C8 C7 C6 C1 67.8(3)
C9 N1 N2 C10 0.2(3)
C8 N1 N2 C10 -179.1(2)
C1 C6 C5 C4 -0.3(4)
C7 C6 C5 C4 177.8(2)
C5 C6 C1 C2 1.3(4)
C7 C6 C1 C2 -176.8(3)
C5 C6 C1 Cl2 -178.43(19)
C7 C6 C1 Cl2 3.5(3)
C6 C5 C4 C3 -0.8(4)
C6 C5 C4 Cl1 179.46(19)
C10 N3 C9 N1 -0.2(3)
N2 N1 C9 N3 0.0(3)
C8 N1 C9 N3 179.3(2)
C5 C4 C3 C2 1.1(5)
Cl1 C4 C3 C2 -179.2(3)
N1 N2 C10 N3 -0.3(3)
C9 N3 C10 N2 0.4(3)
C9 N1 C8 C7 -104.4(3)
N2 N1 C8 C7 74.7(3)
N4 C7 C8 N1 -149.3(2)
C6 C7 C8 N1 28.5(3)
C4 C3 C2 C1 -0.1(5)
C6 C1 C2 C3 -1.0(5)
Cl2 C1 C2 C3 178.7(3)

loop_
_cod_related_entry_id
_cod_related_entry_database
_cod_related_entry_code
1 ChemSpider 21178379
